data_4125041
loop_
_publ_author_name
'Hill, Joshua A.'
'Thompson, Amber L.'
'Goodwin, Andrew L.'

_publ_section_title
;
 Dicyanometallates as Model Extended Frameworks.
;
_journal_issue 18
_journal_name_full 'Journal of the American Chemical Society'
_journal_page_first 5886
_journal_page_last 5896
_journal_paper_doi 10.1021/jacs.5b13446
_journal_volume 138
_journal_year 2016
_chemical_formula_moiety 'C38 H30 Au1 N3 P2'
_chemical_formula_sum 'C38 H30 Au N3 P2'
_chemical_formula_weight 787.59
_chemical_melting_point ?
_chemical_name_systematic
;
bis(triphenylphosphoranylidene)ammonium dicyanoaurate
;
_space_group_IT_number 2
_symmetry_cell_setting triclinic
_symmetry_space_group_name_Hall '-P 1'
_symmetry_space_group_name_H-M 'P -1'
_atom_sites_solution_hydrogens difmap
_atom_sites_solution_primary direct
_audit_creation_date 2015-12-21
_audit_creation_method CRYSTALS_ver_14.61
_cell_angle_alpha 73.058(3)
_cell_angle_beta 81.926(2)
_cell_angle_gamma 79.666(3)
_cell_formula_units_Z 2
_cell_length_a 9.7335(3)
_cell_length_b 11.0381(5)
_cell_length_c 17.0129(5)
_cell_measurement_reflns_used 21137
_cell_measurement_temperature 280.0(2)
_cell_measurement_theta_max 77
_cell_measurement_theta_min 4
_cell_volume 1712.60(11)
_computing_cell_refinement 'CrysAlisPro, (Agilent, 2011)'
_computing_data_collection 'SuperNova, (Oxford Diffraction, 2010)'
_computing_data_reduction CrysAlisPro
_computing_molecular_graphics 'CAMERON (Watkin et al., 1996)'
_computing_publication_material CRYSTALS
_computing_structure_refinement 'CRYSTALS (Betteridge et al., 2003)'
_computing_structure_solution 'SIR92 (Altomare et al., 1994)'
_diffrn_ambient_temperature 280.0(2)
_diffrn_measured_fraction_theta_full 0.996
_diffrn_measured_fraction_theta_max 0.991
_diffrn_measurement_device Area
_diffrn_measurement_device_type 'Oxford Diffraction SuperNova'
_diffrn_measurement_method \w
_diffrn_radiation_monochromator graphite
_diffrn_radiation_type 'Cu K\a'
_diffrn_radiation_wavelength 1.54184
_diffrn_reflns_av_R_equivalents 0.024
_diffrn_reflns_limit_h_max 12
_diffrn_reflns_limit_h_min -12
_diffrn_reflns_limit_k_max 11
_diffrn_reflns_limit_k_min -13
_diffrn_reflns_limit_l_max 21
_diffrn_reflns_limit_l_min -21
_diffrn_reflns_number 37957
_diffrn_reflns_theta_full 75.066
_diffrn_reflns_theta_max 76.597
_diffrn_reflns_theta_min 4.232
_diffrn_standards_number 0
_exptl_absorpt_coefficient_mu 9.167
_exptl_absorpt_correction_T_max 0.837
_exptl_absorpt_correction_T_min 0.352
_exptl_absorpt_correction_type gaussian
_exptl_absorpt_process_details
;
CrysAlisPro, Agilent Technologies,
Version 1.171.37.35 (release 13-08-2014 CrysAlis171 .NET)
(compiled Aug 13 2014,18:06:01)
Numerical absorption correction based on gaussian integration over
            a multifaceted crystal model
Empirical absorption correction using spherical harmonics,
 implemented in SCALE3 ABSPACK scaling algorithm.
;
_exptl_crystal_colour colourless
_exptl_crystal_density_diffrn 1.527
_exptl_crystal_density_meas ?
_exptl_crystal_density_method 'not measured'
_exptl_crystal_description plate
_exptl_crystal_F_000 776.001
_exptl_crystal_size_max 0.149
_exptl_crystal_size_mid 0.119
_exptl_crystal_size_min 0.020
_refine_diff_density_max 0.64
_refine_diff_density_min -0.78
_refine_ls_extinction_method None
_refine_ls_goodness_of_fit_ref 0.9995
_refine_ls_hydrogen_treatment constr
_refine_ls_matrix_type full
_refine_ls_number_parameters 727
_refine_ls_number_reflns 7131
_refine_ls_number_restraints 2768
_refine_ls_R_factor_all 0.0220
_refine_ls_R_factor_gt 0.0207
_refine_ls_shift/su_max 0.0092167
_refine_ls_shift/su_mean 0.0002159
_refine_ls_structure_factor_coef Fsqd
_refine_ls_weighting_details
;
 Method= Modified Sheldrick 
 w=1/[\s^2^(F^2^) + ( 0.03P)^2^ + 0.81P] 
 ,where P=(max(Fo^2^,0) + 2Fc^2^)/3 
;
_refine_ls_weighting_scheme calc
_refine_ls_wR_factor_all 0.0534
_refine_ls_wR_factor_gt 0.0524
_refine_ls_wR_factor_ref 0.0533
_reflns_limit_h_max 12
_reflns_limit_h_min -12
_reflns_limit_k_max 13
_reflns_limit_k_min -12
_reflns_limit_l_max 21
_reflns_limit_l_min 0
_reflns_number_gt 6734
_reflns_number_total 7132
_reflns_threshold_expression I>2.0\s(I)
_oxford_diffrn_Wilson_B_factor 4.89
_oxford_diffrn_Wilson_scale 0.08
_oxford_refine_ls_r_factor_ref 0.0220
_oxford_refine_ls_scale 3.843(18)
_oxford_reflns_number_all 7132
_oxford_reflns_threshold_expression_ref I>-3.0\s(I)
_oxford_structure_analysis_title 057jah15
_cod_data_source_file ja5b13446_si_001.cif
_cod_data_source_block S1
_cod_depositor_comments
;
The following automatic conversions were performed:

'_chemical_melting_point' value 'not measured' was changed to '?' -
the value is undefined or not given.

'_exptl_crystal_density_meas' value 'not measured' was changed to '?'
- the value is perceived as not measured.

Automatic conversion script
Id: cif_fix_values 4268 2015-11-12 08:31:59Z antanas 

 Adding full bibliography for 4125033--4125042.cif.
;
_cod_original_sg_symbol_H-M 'P -1 '
_cod_original_formula_sum 'C38 H30 Au1 N3 P2'
_cod_database_code 4125041

loop_
_symmetry_equiv_pos_as_xyz
x,y,z
-x,-y,-z

loop_
_atom_site_label
_atom_site_type_symbol
_atom_site_fract_x
_atom_site_fract_y
_atom_site_fract_z
_atom_site_U_iso_or_equiv
_atom_site_occupancy
_atom_site_adp_type
_atom_site_refinement_flags_posn
_atom_site_refinement_flags_adp
_atom_site_refinement_flags_occupancy
_atom_site_disorder_assembly
_atom_site_disorder_group
Au1 Au 0.007536(10) 0.602287(10) 0.241037(6) 0.0639 1.0000 Uani . . . . .
C2 C -0.0659(3) 0.4554(3) 0.32424(17) 0.0721 1.0000 Uani . . . . .
N3 N -0.1089(3) 0.3716(3) 0.37052(17) 0.0943 1.0000 Uani . . . . .
C4 C 0.0799(3) 0.7477(3) 0.15619(18) 0.0747 1.0000 Uani . . . . .
N5 N 0.1203(4) 0.8309(3) 0.10698(18) 0.0955 1.0000 Uani . . . . .
P6 P 0.46219(5) 0.27418(5) 0.30326(3) 0.0453 1.0000 Uani . . . . .
N7 N 0.33840(18) 0.22622(17) 0.27546(12) 0.0523 1.0000 Uani . . . . .
P8 P 0.31803(5) 0.12087(4) 0.23386(3) 0.0422 1.0000 Uani . . . . .
C30 C 0.5085(3) 0.4173(3) 0.22941(19) 0.0626 0.766(2) Uani D U P 3 1
C31 C 0.4372(4) 0.4694(3) 0.1600(2) 0.0985 0.766(2) Uani D U P 3 1
C32 C 0.4685(5) 0.5822(4) 0.1046(2) 0.1325 0.766(2) Uani D U P 3 1
C33 C 0.5699(4) 0.6433(3) 0.1191(2) 0.1348 0.766(2) Uani D U P 3 1
C34 C 0.6436(4) 0.5895(3) 0.1874(3) 0.1214 0.766(2) Uani D U P 3 1
C35 C 0.6108(4) 0.4779(3) 0.2435(2) 0.0881 0.766(2) Uani D U P 3 1
C40 C 0.6123(7) 0.1595(7) 0.3237(6) 0.0461 0.472(3) Uani D U P 4 1
C41 C 0.7270(8) 0.1771(5) 0.2659(4) 0.0613 0.472(3) Uani D U P 4 1
C42 C 0.8452(6) 0.0854(6) 0.2736(3) 0.0751 0.472(3) Uani D U P 4 1
C43 C 0.8493(6) -0.0233(5) 0.3399(4) 0.0665 0.472(3) Uani D U P 4 1
C44 C 0.7345(7) -0.0409(7) 0.3978(4) 0.0627 0.472(3) Uani D U P 4 1
C45 C 0.6160(6) 0.0503(9) 0.3898(5) 0.0536 0.472(3) Uani D U P 4 1
C50 C 0.4031(10) 0.3280(5) 0.3916(4) 0.0470 0.491(3) Uani D U P 5 1
C51 C 0.4964(7) 0.3328(5) 0.4445(4) 0.0554 0.491(3) Uani D U P 5 1
C52 C 0.4474(7) 0.3724(5) 0.5146(4) 0.0673 0.491(3) Uani D U P 5 1
C53 C 0.3055(8) 0.4088(5) 0.5311(4) 0.0739 0.491(3) Uani D U P 5 1
C54 C 0.2124(7) 0.4060(6) 0.4774(5) 0.0716 0.491(3) Uani D U P 5 1
C55 C 0.2613(9) 0.3656(6) 0.4077(5) 0.0587 0.491(3) Uani D U P 5 1
C60 C 0.4694(6) 0.0581(8) 0.1759(5) 0.0525 0.489(3) Uani D U P 6 1
C61 C 0.5122(7) 0.1177(6) 0.0949(5) 0.0776 0.489(3) Uani D U P 6 1
C62 C 0.6430(7) 0.0767(6) 0.0597(4) 0.0925 0.489(3) Uani D U P 6 1
C63 C 0.7308(6) -0.0242(6) 0.1056(4) 0.0811 0.489(3) Uani D U P 6 1
C64 C 0.6872(7) -0.0850(6) 0.1862(4) 0.0705 0.489(3) Uani D U P 6 1
C65 C 0.5564(8) -0.0437(8) 0.2215(4) 0.0593 0.489(3) Uani D U P 6 1
C70 C 0.2699(7) -0.0190(7) 0.3147(5) 0.0434 0.490(3) Uani D U P 7 1
C71 C 0.2742(6) -0.1274(9) 0.2883(4) 0.0541 0.490(3) Uani D U P 7 1
C72 C 0.2326(6) -0.2378(7) 0.3432(5) 0.0593 0.490(3) Uani D U P 7 1
C73 C 0.1879(5) -0.2401(6) 0.4247(4) 0.0595 0.490(3) Uani D U P 7 1
C74 C 0.1822(6) -0.1312(7) 0.4509(4) 0.0565 0.490(3) Uani D U P 7 1
C75 C 0.2238(7) -0.0208(6) 0.3959(6) 0.0497 0.490(3) Uani D U P 7 1
C80 C 0.1945(6) 0.1973(8) 0.1539(4) 0.0386 0.428(3) Uani D U P 8 1
C81 C 0.1628(8) 0.1331(7) 0.1020(5) 0.0515 0.428(3) Uani D U P 8 1
C82 C 0.0595(8) 0.1889(8) 0.0493(4) 0.0610 0.428(3) Uani D U P 8 1
C83 C -0.0102(7) 0.3095(8) 0.0476(4) 0.0628 0.428(3) Uani D U P 8 1
C84 C 0.0238(7) 0.3748(7) 0.0981(4) 0.0660 0.428(3) Uani D U P 8 1
C85 C 0.1275(7) 0.3192(8) 0.1507(4) 0.0549 0.428(3) Uani D U P 8 1
C230 C 0.5213(9) 0.4140(9) 0.2244(6) 0.0826 0.234(2) Uani D U P 3 2
C231 C 0.5364(9) 0.4181(8) 0.1419(7) 0.1056 0.234(2) Uani D U P 3 2
C232 C 0.5894(9) 0.5191(10) 0.0841(6) 0.1276 0.234(2) Uani D U P 3 2
C233 C 0.6304(7) 0.6142(8) 0.1088(8) 0.1335 0.234(2) Uani D U P 3 2
C234 C 0.6130(8) 0.6113(9) 0.1912(9) 0.1234 0.234(2) Uani D U P 3 2
C235 C 0.5610(9) 0.5098(11) 0.2491(7) 0.0930 0.234(2) Uani D U P 3 2
C240 C 0.6202(6) 0.1555(6) 0.3216(5) 0.0469 0.528(3) Uani D U P 4 2
C241 C 0.7508(7) 0.1581(5) 0.2777(4) 0.0633 0.528(3) Uani D U P 4 2
C242 C 0.8558(5) 0.0549(5) 0.2984(3) 0.0739 0.528(3) Uani D U P 4 2
C243 C 0.8305(6) -0.0502(5) 0.3638(3) 0.0721 0.528(3) Uani D U P 4 2
C244 C 0.6999(6) -0.0526(6) 0.4079(3) 0.0626 0.528(3) Uani D U P 4 2
C245 C 0.5947(5) 0.0499(8) 0.3869(5) 0.0522 0.528(3) Uani D U P 4 2
C250 C 0.4025(9) 0.3046(6) 0.4048(4) 0.0446 0.509(3) Uani D U P 5 2
C251 C 0.4988(6) 0.2986(5) 0.4589(4) 0.0524 0.509(3) Uani D U P 5 2
C252 C 0.4542(6) 0.3307(4) 0.5319(4) 0.0636 0.509(3) Uani D U P 5 2
C253 C 0.3137(7) 0.3714(5) 0.5501(3) 0.0699 0.509(3) Uani D U P 5 2
C254 C 0.2174(6) 0.3771(6) 0.4961(4) 0.0657 0.509(3) Uani D U P 5 2
C255 C 0.2618(8) 0.3436(6) 0.4235(4) 0.0538 0.509(3) Uani D U P 5 2
C260 C 0.4766(6) 0.0662(8) 0.1773(5) 0.0529 0.511(3) Uani D U P 6 2
C261 C 0.5005(6) 0.1457(6) 0.0988(5) 0.0782 0.511(3) Uani D U P 6 2
C262 C 0.6218(8) 0.1190(5) 0.0497(4) 0.0971 0.511(3) Uani D U P 6 2
C263 C 0.7195(6) 0.0132(5) 0.0794(3) 0.0793 0.511(3) Uani D U P 6 2
C264 C 0.6963(6) -0.0654(5) 0.1582(3) 0.0664 0.511(3) Uani D U P 6 2
C265 C 0.5742(8) -0.0396(7) 0.2070(3) 0.0618 0.511(3) Uani D U P 6 2
C270 C 0.2501(6) -0.0137(7) 0.3064(5) 0.0431 0.510(3) Uani D U P 7 2
C271 C 0.2411(6) -0.1292(8) 0.2917(4) 0.0495 0.510(3) Uani D U P 7 2
C272 C 0.1992(6) -0.2299(7) 0.3561(4) 0.0565 0.510(3) Uani D U P 7 2
C273 C 0.1661(5) -0.2149(6) 0.4352(4) 0.0598 0.510(3) Uani D U P 7 2
C274 C 0.1728(7) -0.0987(7) 0.4495(4) 0.0624 0.510(3) Uani D U P 7 2
C275 C 0.2150(7) 0.0019(6) 0.3852(5) 0.0541 0.510(3) Uani D U P 7 2
C280 C 0.1780(5) 0.1866(6) 0.1698(3) 0.0373 0.572(3) Uani D U P 8 2
C281 C 0.1459(6) 0.1188(5) 0.1201(4) 0.0509 0.572(3) Uani D U P 8 2
C282 C 0.0402(6) 0.1707(6) 0.0685(3) 0.0633 0.572(3) Uani D U P 8 2
C283 C -0.0338(5) 0.2898(6) 0.0672(3) 0.0655 0.572(3) Uani D U P 8 2
C284 C -0.0051(5) 0.3555(5) 0.1191(3) 0.0628 0.572(3) Uani D U P 8 2
C285 C 0.1012(5) 0.3038(6) 0.1704(3) 0.0483 0.572(3) Uani D U P 8 2
H311 H 0.3677 0.4281 0.1510 0.1166 0.7704 Uiso DR . . 3 1
H321 H 0.4209 0.6178 0.0573 0.1573 0.7704 Uiso DR . . 3 1
H331 H 0.5885 0.7212 0.0827 0.1620 0.7704 Uiso DR . . 3 1
H341 H 0.7166 0.6284 0.1951 0.1432 0.7704 Uiso DR . . 3 1
H351 H 0.6564 0.4434 0.2916 0.1047 0.7704 Uiso DR . . 3 1
H411 H 0.7264 0.2493 0.2218 0.0717 0.4786 Uiso DR . . 4 1
H421 H 0.9221 0.0968 0.2338 0.0891 0.4786 Uiso DR . . 4 1
H431 H 0.9293 -0.0848 0.3463 0.0789 0.4786 Uiso DR . . 4 1
H441 H 0.7354 -0.1141 0.4425 0.0750 0.4786 Uiso DR . . 4 1
H451 H 0.5383 0.0396 0.4283 0.0650 0.4786 Uiso DR . . 4 1
H511 H 0.5931 0.3095 0.4331 0.0659 0.4888 Uiso DR . . 5 1
H521 H 0.5097 0.3759 0.5500 0.0803 0.4888 Uiso DR . . 5 1
H531 H 0.2735 0.4361 0.5780 0.0881 0.4888 Uiso DR . . 5 1
H541 H 0.1167 0.4316 0.4882 0.0852 0.4888 Uiso DR . . 5 1
H551 H 0.1996 0.3636 0.3723 0.0696 0.4888 Uiso DR . . 5 1
H611 H 0.4525 0.1852 0.0643 0.0929 0.4823 Uiso DR . . 6 1
H621 H 0.6709 0.1168 0.0057 0.1090 0.4823 Uiso DR . . 6 1
H631 H 0.8195 -0.0500 0.0818 0.0952 0.4823 Uiso DR . . 6 1
H641 H 0.7474 -0.1535 0.2157 0.0831 0.4823 Uiso DR . . 6 1
H651 H 0.5279 -0.0856 0.2758 0.0698 0.4823 Uiso DR . . 6 1
H711 H 0.3052 -0.1278 0.2340 0.0649 0.4886 Uiso DR . . 7 1
H721 H 0.2347 -0.3108 0.3257 0.0709 0.4886 Uiso DR . . 7 1
H731 H 0.1626 -0.3151 0.4622 0.0709 0.4886 Uiso DR . . 7 1
H741 H 0.1507 -0.1316 0.5049 0.0671 0.4886 Uiso DR . . 7 1
H751 H 0.2211 0.0529 0.4124 0.0600 0.4886 Uiso DR . . 7 1
H811 H 0.2107 0.0521 0.1020 0.0622 0.4380 Uiso DR . . 8 1
H821 H 0.0362 0.1457 0.0147 0.0733 0.4380 Uiso DR . . 8 1
H831 H -0.0798 0.3472 0.0121 0.0754 0.4380 Uiso DR . . 8 1
H841 H -0.0222 0.4579 0.0966 0.0792 0.4380 Uiso DR . . 8 1
H851 H 0.1530 0.3639 0.1836 0.0661 0.4380 Uiso DR . . 8 1
H2311 H 0.5121 0.3523 0.1249 0.1250 0.2296 Uiso DR . . 3 2
H2321 H 0.5997 0.5230 0.0286 0.1520 0.2296 Uiso DR . . 3 2
H2331 H 0.6699 0.6804 0.0703 0.1570 0.2296 Uiso DR . . 3 2
H2341 H 0.6333 0.6785 0.2083 0.1470 0.2296 Uiso DR . . 3 2
H2351 H 0.5517 0.5050 0.3050 0.1151 0.2296 Uiso DR . . 3 2
H2411 H 0.7662 0.2289 0.2350 0.0758 0.5214 Uiso DR . . 4 2
H2421 H 0.9425 0.0569 0.2677 0.0873 0.5214 Uiso DR . . 4 2
H2431 H 0.9031 -0.1189 0.3776 0.0849 0.5214 Uiso DR . . 4 2
H2441 H 0.6837 -0.1237 0.4516 0.0737 0.5214 Uiso DR . . 4 2
H2451 H 0.5075 0.0464 0.4174 0.0630 0.5214 Uiso DR . . 4 2
H2511 H 0.5943 0.2726 0.4463 0.0629 0.5112 Uiso DR . . 5 2
H2521 H 0.5179 0.3246 0.5691 0.0764 0.5112 Uiso DR . . 5 2
H2531 H 0.2850 0.3945 0.5986 0.0842 0.5112 Uiso DR . . 5 2
H2541 H 0.1225 0.4027 0.5089 0.0791 0.5112 Uiso DR . . 5 2
H2551 H 0.1981 0.3469 0.3876 0.0634 0.5112 Uiso DR . . 5 2
H2611 H 0.4362 0.2175 0.0779 0.0928 0.5177 Uiso DR . . 6 2
H2621 H 0.6387 0.1708 -0.0036 0.1151 0.5177 Uiso DR . . 6 2
H2631 H 0.8019 -0.0052 0.0467 0.0930 0.5177 Uiso DR . . 6 2
H2641 H 0.7623 -0.1350 0.1784 0.0791 0.5177 Uiso DR . . 6 2
H2651 H 0.5556 -0.0918 0.2598 0.0739 0.5177 Uiso DR . . 6 2
H2711 H 0.2636 -0.1390 0.2387 0.0589 0.5114 Uiso DR . . 7 2
H2721 H 0.1941 -0.3065 0.3459 0.0671 0.5114 Uiso DR . . 7 2
H2731 H 0.1400 -0.2835 0.4788 0.0710 0.5114 Uiso DR . . 7 2
H2741 H 0.1490 -0.0889 0.5027 0.0742 0.5114 Uiso DR . . 7 2
H2751 H 0.2188 0.0796 0.3950 0.0638 0.5114 Uiso DR . . 7 2
H2811 H 0.1941 0.0376 0.1210 0.0612 0.5620 Uiso DR . . 8 2
H2821 H 0.0175 0.1249 0.0348 0.0761 0.5620 Uiso DR . . 8 2
H2831 H -0.1041 0.3247 0.0313 0.0783 0.5620 Uiso DR . . 8 2
H2841 H -0.0586 0.4347 0.1204 0.0753 0.5620 Uiso DR . . 8 2
H2851 H 0.1198 0.3477 0.2065 0.0581 0.5620 Uiso DR . . 8 2

loop_
_atom_site_aniso_label
_atom_site_aniso_U_11
_atom_site_aniso_U_22
_atom_site_aniso_U_33
_atom_site_aniso_U_23
_atom_site_aniso_U_13
_atom_site_aniso_U_12
Au1 0.05736(6) 0.07479(7) 0.06067(6) -0.02315(5) -0.00665(4) -0.00394(4)
C2 0.0584(13) 0.0887(18) 0.0643(14) -0.0213(13) -0.0021(11) -0.0004(12)
N3 0.0945(18) 0.103(2) 0.0722(15) -0.0095(14) 0.0057(13) -0.0162(15)
C4 0.0789(16) 0.0850(18) 0.0698(15) -0.0297(14) -0.0105(13) -0.0194(14)
N5 0.121(2) 0.0954(19) 0.0797(16) -0.0247(14) -0.0049(15) -0.0419(17)
P6 0.0446(2) 0.0401(2) 0.0528(2) -0.01034(19) -0.01467(19) -0.00685(18)
N7 0.0468(8) 0.0512(9) 0.0651(10) -0.0210(8) -0.0157(7) -0.0068(7)
P8 0.0397(2) 0.0427(2) 0.0453(2) -0.01109(18) -0.00727(17) -0.00775(17)
C30 0.0676(17) 0.0472(16) 0.0719(18) 0.0009(15) -0.0269(15) -0.0183(14)
C31 0.108(2) 0.083(2) 0.097(2) 0.0263(19) -0.055(2) -0.044(2)
C32 0.152(3) 0.102(3) 0.126(3) 0.050(2) -0.076(3) -0.061(2)
C33 0.149(3) 0.087(3) 0.152(3) 0.046(2) -0.070(3) -0.062(2)
C34 0.130(3) 0.073(2) 0.155(3) 0.027(2) -0.069(3) -0.055(2)
C35 0.089(2) 0.058(2) 0.117(3) 0.0091(18) -0.057(2) -0.0282(18)
C40 0.040(3) 0.049(3) 0.052(3) -0.017(3) -0.006(3) -0.007(3)
C41 0.036(3) 0.061(3) 0.078(3) -0.006(2) -0.008(2) -0.002(2)
C42 0.046(3) 0.077(3) 0.086(3) -0.001(3) -0.006(2) -0.001(3)
C43 0.044(2) 0.068(3) 0.075(3) -0.008(3) -0.009(2) 0.008(2)
C44 0.050(3) 0.063(3) 0.066(3) -0.008(2) -0.015(2) 0.007(2)
C45 0.047(2) 0.059(3) 0.049(3) -0.010(2) -0.009(2) 0.002(2)
C50 0.052(2) 0.032(2) 0.054(3) -0.005(2) -0.016(2) -0.001(2)
C51 0.063(2) 0.040(3) 0.067(3) -0.017(2) -0.018(2) -0.004(2)
C52 0.090(3) 0.047(3) 0.071(3) -0.026(2) -0.026(2) 0.005(3)
C53 0.096(3) 0.047(3) 0.075(3) -0.025(3) -0.011(3) 0.015(3)
C54 0.073(3) 0.046(3) 0.082(4) -0.012(3) -0.009(3) 0.020(2)
C55 0.056(2) 0.042(3) 0.068(3) -0.007(2) -0.019(2) 0.014(2)
C60 0.040(3) 0.057(3) 0.065(3) -0.022(3) -0.002(2) -0.012(2)
C61 0.063(3) 0.074(3) 0.079(3) -0.014(3) 0.022(3) 0.002(3)
C62 0.072(3) 0.082(4) 0.096(3) -0.011(3) 0.034(3) 0.008(3)
C63 0.060(3) 0.081(4) 0.094(4) -0.028(3) 0.017(3) -0.001(3)
C64 0.060(3) 0.070(3) 0.085(4) -0.037(3) 0.002(3) 0.001(2)
C65 0.046(3) 0.059(3) 0.078(3) -0.032(2) 0.000(2) -0.002(2)
C70 0.035(2) 0.049(2) 0.047(3) -0.0031(19) -0.0200(18) -0.0112(19)
C71 0.048(3) 0.055(3) 0.059(2) -0.003(2) -0.013(2) -0.020(2)
C72 0.057(3) 0.055(3) 0.065(3) -0.008(2) -0.010(3) -0.017(2)
C73 0.056(3) 0.053(3) 0.063(3) 0.000(2) -0.012(2) -0.012(2)
C74 0.060(2) 0.050(3) 0.051(2) 0.003(2) -0.005(2) -0.013(2)
C75 0.052(2) 0.050(3) 0.043(3) -0.003(2) -0.011(2) -0.008(2)
C80 0.036(2) 0.048(3) 0.027(2) -0.002(2) 0.0070(17) -0.0138(19)
C81 0.065(3) 0.057(3) 0.032(3) -0.013(2) 0.000(2) -0.010(2)
C82 0.071(3) 0.079(3) 0.033(3) -0.007(2) -0.013(2) -0.018(3)
C83 0.062(3) 0.080(3) 0.037(3) 0.002(2) -0.012(2) -0.009(3)
C84 0.067(3) 0.066(3) 0.053(3) -0.003(3) -0.014(3) 0.004(3)
C85 0.060(3) 0.057(3) 0.045(3) -0.011(2) -0.007(2) -0.005(2)
C230 0.100(4) 0.053(4) 0.091(4) 0.010(4) -0.037(4) -0.027(4)
C231 0.135(4) 0.073(4) 0.098(4) 0.020(4) -0.035(4) -0.040(4)
C232 0.155(4) 0.091(4) 0.118(4) 0.035(4) -0.045(4) -0.049(4)
C233 0.148(4) 0.089(4) 0.144(4) 0.036(4) -0.065(4) -0.042(4)
C234 0.137(4) 0.074(4) 0.148(4) 0.028(4) -0.056(4) -0.048(4)
C235 0.114(4) 0.054(4) 0.113(4) 0.007(4) -0.053(4) -0.032(4)
C240 0.038(2) 0.049(3) 0.054(3) -0.013(3) -0.009(3) -0.005(2)
C241 0.035(3) 0.062(3) 0.081(3) -0.004(2) 0.000(2) -0.006(2)
C242 0.0357(19) 0.077(3) 0.088(3) -0.002(3) 0.001(2) 0.005(2)
C243 0.050(3) 0.071(3) 0.080(3) -0.005(3) -0.006(2) 0.005(2)
C244 0.047(3) 0.063(3) 0.067(3) -0.006(2) -0.007(2) 0.000(2)
C245 0.042(2) 0.056(3) 0.053(3) -0.008(2) -0.0113(19) -0.001(2)
C250 0.049(2) 0.030(2) 0.054(2) -0.0097(19) -0.013(2) 0.0002(19)
C251 0.054(2) 0.044(3) 0.061(3) -0.015(2) -0.0228(19) 0.002(2)
C252 0.077(2) 0.050(3) 0.069(3) -0.022(2) -0.026(2) 0.004(2)
C253 0.087(3) 0.050(3) 0.071(3) -0.025(2) -0.014(2) 0.011(3)
C254 0.063(2) 0.046(3) 0.075(3) -0.011(2) -0.005(2) 0.017(2)
C255 0.051(2) 0.038(2) 0.067(3) -0.006(2) -0.017(2) 0.003(2)
C260 0.045(3) 0.052(3) 0.066(3) -0.023(2) -0.001(3) -0.009(2)
C261 0.063(3) 0.078(3) 0.077(3) -0.013(3) 0.018(3) -0.002(2)
C262 0.077(3) 0.088(4) 0.098(3) -0.008(3) 0.025(3) 0.007(3)
C263 0.064(3) 0.077(3) 0.091(3) -0.024(3) 0.014(3) -0.007(3)
C264 0.054(2) 0.065(3) 0.081(4) -0.032(3) 0.007(3) -0.002(2)
C265 0.050(3) 0.056(3) 0.081(3) -0.027(2) 0.000(2) 0.000(2)
C270 0.037(2) 0.053(2) 0.040(2) -0.0067(18) -0.0179(18) -0.0070(18)
C271 0.046(2) 0.055(2) 0.053(2) -0.0117(19) -0.0123(18) -0.020(2)
C272 0.051(2) 0.052(2) 0.064(3) -0.006(2) -0.005(2) -0.018(2)
C273 0.057(2) 0.058(3) 0.055(2) 0.003(2) -0.010(2) -0.011(2)
C274 0.065(3) 0.065(4) 0.052(2) -0.004(2) -0.009(2) -0.015(2)
C275 0.053(2) 0.058(3) 0.046(3) 0.000(2) -0.009(2) -0.012(2)
C280 0.0380(18) 0.046(2) 0.0250(18) -0.0038(15) 0.0021(14) -0.0130(15)
C281 0.057(2) 0.062(2) 0.034(2) -0.0086(17) -0.0057(17) -0.0146(18)
C282 0.068(2) 0.086(3) 0.038(2) -0.013(2) -0.0082(19) -0.023(2)
C283 0.055(2) 0.087(3) 0.046(3) 0.000(2) -0.0140(19) -0.012(2)
C284 0.055(2) 0.062(2) 0.062(3) -0.005(2) -0.010(2) -0.0012(19)
C285 0.046(2) 0.052(2) 0.046(2) -0.0117(19) -0.0041(17) -0.0082(16)

loop_
_atom_type_symbol
_atom_type_scat_dispersion_real
_atom_type_scat_dispersion_imag
_atom_type_scat_Cromer_Mann_a1
_atom_type_scat_Cromer_Mann_b1
_atom_type_scat_Cromer_Mann_a2
_atom_type_scat_Cromer_Mann_b2
_atom_type_scat_Cromer_Mann_a3
_atom_type_scat_Cromer_Mann_b3
_atom_type_scat_Cromer_Mann_a4
_atom_type_scat_Cromer_Mann_b4
_atom_type_scat_Cromer_Mann_c
_atom_type_scat_source
Au -4.4197 7.2980 16.8819 0.4611 18.5913 8.6216 25.5582 1.4826 5.8600 36.3956 12.0658 'International Tables Vol C 4.2.6.8 and 6.1.1.4'
P 0.2955 0.4335 6.4345 1.9067 4.1791 27.1570 1.7800 0.5260 1.4908 68.1645 1.1149 'International Tables Vol C 4.2.6.8 and 6.1.1.4'
N 0.0311 0.0180 12.2126 0.0057 3.1322 9.8933 2.0125 28.9975 1.1663 0.5826 -11.5290 'International Tables Vol C 4.2.6.8 and 6.1.1.4'
C 0.0181 0.0091 2.3100 20.8439 1.0200 10.2075 1.5886 0.5687 0.8650 51.6512 0.2156 'International Tables Vol C 4.2.6.8 and 6.1.1.4'
H 0.0000 0.0000 0.4930 10.5109 0.3229 26.1257 0.1402 3.1424 0.0408 57.7998 0.0030 'International Tables Vol C 4.2.6.8 and 6.1.1.4'

loop_
_exptl_crystal_face_index_h
_exptl_crystal_face_index_k
_exptl_crystal_face_index_l
_exptl_crystal_face_perp_dist
_exptl_oxdiff_crystal_face_indexfrac_h
_exptl_oxdiff_crystal_face_indexfrac_k
_exptl_oxdiff_crystal_face_indexfrac_l
_exptl_oxdiff_crystal_face_x
_exptl_oxdiff_crystal_face_y
_exptl_oxdiff_crystal_face_z
0 0 -11 0.0098 0.0000 0.0000 -10.9999 -0.6745 -0.7990 -0.0206
0 7 3 0.0618 0.0001 7.0001 3.0005 -0.2089 0.2048 -0.9490
-5 3 0 0.0819 -4.9999 3.0001 0.0003 -0.7311 0.5661 -0.3131
0 -7 -3 0.0618 -0.0001 -7.0001 -3.0005 0.2089 -0.2048 0.9490
5 -3 0 0.0819 4.9999 -3.0001 -0.0003 0.7311 -0.5661 0.3131
6 3 2 0.0594 6.0000 3.0000 2.0001 0.6296 -0.5464 -0.5206
-6 -3 -2 0.0594 -6.0000 -3.0000 -2.0001 -0.6296 0.5464 0.5206
0 0 11 0.0098 -0.0000 -0.0000 10.9999 0.6745 0.7990 0.0206

loop_
_geom_angle_atom_site_label_1
_geom_angle_atom_site_label_2
_geom_angle_atom_site_label_3
_geom_angle
_geom_angle_publ_flag
C2 Au1 C4 178.85(11) yes
Au1 C2 N3 178.8(3) yes
Au1 C4 N5 179.2(3) yes
N7 P6 C30 110.91(12) yes
N7 P6 C40 114.6(2) yes
C30 P6 C40 110.1(3) yes
N7 P6 C50 109.7(3) yes
C30 P6 C50 101.9(2) yes
C40 P6 C50 108.8(4) yes
N7 P6 C40 114.6(2) yes
N7 P6 C50 109.7(3) yes
C40 P6 C50 108.8(4) yes
N7 P6 C230 111.8(4) yes
C40 P6 C230 106.2(4) yes
C50 P6 C230 105.2(4) yes
N7 P6 C30 110.91(12) yes
N7 P6 C50 109.7(3) yes
C30 P6 C50 101.9(2) yes
N7 P6 C240 114.4(2) yes
C30 P6 C240 109.0(3) yes
C50 P6 C240 110.2(4) yes
N7 P6 C50 109.7(3) yes
N7 P6 C230 111.8(4) yes
C50 P6 C230 105.2(4) yes
N7 P6 C240 114.4(2) yes
C50 P6 C240 110.2(4) yes
C230 P6 C240 105.1(4) yes
N7 P6 C30 110.91(12) yes
N7 P6 C40 114.6(2) yes
C30 P6 C40 110.1(3) yes
N7 P6 C250 107.5(3) yes
C30 P6 C250 110.4(2) yes
C40 P6 C250 103.0(4) yes
N7 P6 C40 114.6(2) yes
N7 P6 C230 111.8(4) yes
C40 P6 C230 106.2(4) yes
N7 P6 C250 107.5(3) yes
C40 P6 C250 103.0(4) yes
C230 P6 C250 113.5(4) yes
N7 P6 C30 110.91(12) yes
N7 P6 C240 114.4(2) yes
C30 P6 C240 109.0(3) yes
N7 P6 C250 107.5(3) yes
C30 P6 C250 110.4(2) yes
C240 P6 C250 104.5(3) yes
N7 P6 C230 111.8(4) yes
N7 P6 C240 114.4(2) yes
C230 P6 C240 105.1(4) yes
N7 P6 C250 107.5(3) yes
C230 P6 C250 113.5(4) yes
C240 P6 C250 104.5(3) yes
P6 N7 P8 138.33(12) yes
N7 P8 C60 116.9(2) yes
N7 P8 C70 108.8(3) yes
C60 P8 C70 104.3(4) yes
N7 P8 C80 107.6(3) yes
C60 P8 C80 102.5(4) yes
C70 P8 C80 117.1(3) yes
N7 P8 C70 108.8(3) yes
N7 P8 C80 107.6(3) yes
C70 P8 C80 117.1(3) yes
N7 P8 C260 112.7(2) yes
C70 P8 C260 106.6(4) yes
C80 P8 C260 104.2(4) yes
N7 P8 C60 116.9(2) yes
N7 P8 C80 107.6(3) yes
C60 P8 C80 102.5(4) yes
N7 P8 C270 112.7(3) yes
C60 P8 C270 107.0(4) yes
C80 P8 C270 109.4(3) yes
N7 P8 C80 107.6(3) yes
N7 P8 C260 112.7(2) yes
C80 P8 C260 104.2(4) yes
N7 P8 C270 112.7(3) yes
C80 P8 C270 109.4(3) yes
C260 P8 C270 109.8(4) yes
N7 P8 C60 116.9(2) yes
N7 P8 C70 108.8(3) yes
C60 P8 C70 104.3(4) yes
N7 P8 C280 107.4(2) yes
C60 P8 C280 110.1(3) yes
C70 P8 C280 109.3(3) yes
N7 P8 C70 108.8(3) yes
N7 P8 C260 112.7(2) yes
C70 P8 C260 106.6(4) yes
N7 P8 C280 107.4(2) yes
C70 P8 C280 109.3(3) yes
C260 P8 C280 112.1(3) yes
N7 P8 C60 116.9(2) yes
N7 P8 C270 112.7(3) yes
C60 P8 C270 107.0(4) yes
N7 P8 C280 107.4(2) yes
C60 P8 C280 110.1(3) yes
C270 P8 C280 101.7(2) yes
N7 P8 C260 112.7(2) yes
N7 P8 C270 112.7(3) yes
C260 P8 C270 109.8(4) yes
N7 P8 C280 107.4(2) yes
C260 P8 C280 112.1(3) yes
C270 P8 C280 101.7(2) yes
P6 C30 C31 119.69(17) yes
P6 C30 C35 120.27(17) yes
C31 C30 C35 119.986(5) yes
C30 C31 C32 119.986(5) yes
C30 C31 H311 119.5 no
C32 C31 H311 120.5 no
C31 C32 C33 119.987(5) yes
C31 C32 H321 120.4 no
C33 C32 H321 119.6 no
C32 C33 C34 119.987(5) yes
C32 C33 H331 119.9 no
C34 C33 H331 120.1 no
C33 C34 C35 119.987(5) yes
C33 C34 H341 119.7 no
C35 C34 H341 120.3 no
C34 C35 C30 119.987(5) yes
C34 C35 H351 120.6 no
C30 C35 H351 119.4 no
P6 C40 C41 116.3(5) yes
P6 C40 C45 123.5(5) yes
C41 C40 C45 119.999(5) yes
C40 C41 C42 119.999(5) yes
C40 C41 H411 121.1 no
C42 C41 H411 118.9 no
C41 C42 C43 119.999(5) yes
C41 C42 H421 119.8 no
C43 C42 H421 120.2 no
C42 C43 C44 119.999(5) yes
C42 C43 H431 120.7 no
C44 C43 H431 119.3 no
C43 C44 C45 119.999(5) yes
C43 C44 H441 121.0 no
C45 C44 H441 119.0 no
C40 C45 C44 119.999(5) yes
C40 C45 H451 119.2 no
C44 C45 H451 120.8 no
P6 C50 C51 120.9(5) yes
P6 C50 C55 119.1(5) yes
C51 C50 C55 119.997(4) yes
C50 C51 C52 119.997(4) yes
C50 C51 H511 120.4 no
C52 C51 H511 119.6 no
C51 C52 C53 119.997(4) yes
C51 C52 H521 120.1 no
C53 C52 H521 119.9 no
C52 C53 C54 119.997(4) yes
C52 C53 H531 119.5 no
C54 C53 H531 120.5 no
C53 C54 C55 119.997(4) yes
C53 C54 H541 120.1 no
C55 C54 H541 119.9 no
C50 C55 C54 119.997(4) yes
C50 C55 H551 120.1 no
C54 C55 H551 119.9 no
P8 C60 C61 123.7(5) yes
P8 C60 C65 115.4(5) yes
C61 C60 C65 119.998(5) yes
C60 C61 C62 119.998(5) yes
C60 C61 H611 119.6 no
C62 C61 H611 120.4 no
C61 C62 C63 119.998(5) yes
C61 C62 H621 119.6 no
C63 C62 H621 120.4 no
C62 C63 C64 119.998(5) yes
C62 C63 H631 119.4 no
C64 C63 H631 120.6 no
C63 C64 C65 119.998(5) yes
C63 C64 H641 118.5 no
C65 C64 H641 121.5 no
C64 C65 C60 119.998(5) yes
C64 C65 H651 119.3 no
C60 C65 H651 120.7 no
P8 C70 C71 114.7(5) yes
P8 C70 C75 125.2(5) yes
C71 C70 C75 119.998(5) yes
C70 C71 C72 119.998(5) yes
C70 C71 H711 121.0 no
C72 C71 H711 119.0 no
C71 C72 C73 119.998(5) yes
C71 C72 H721 120.4 no
C73 C72 H721 119.6 no
C72 C73 C74 119.998(5) yes
C72 C73 H731 120.1 no
C74 C73 H731 119.9 no
C73 C74 C75 119.998(5) yes
C73 C74 H741 120.4 no
C75 C74 H741 119.6 no
C74 C75 C70 119.998(5) yes
C74 C75 H751 121.2 no
C70 C75 H751 118.8 no
P8 C80 C81 122.0(5) yes
P8 C80 C85 117.9(5) yes
C81 C80 C85 119.989(5) yes
C80 C81 C82 119.989(5) yes
C80 C81 H811 120.6 no
C82 C81 H811 119.5 no
C81 C82 C83 119.989(5) yes
C81 C82 H821 120.7 no
C83 C82 H821 119.3 no
C82 C83 C84 119.990(5) yes
C82 C83 H831 120.0 no
C84 C83 H831 120.0 no
C83 C84 C85 119.989(5) yes
C83 C84 H841 120.4 no
C85 C84 H841 119.6 no
C84 C85 C80 119.989(5) yes
C84 C85 H851 120.3 no
C80 C85 H851 119.7 no
P6 C230 C231 120.5(7) yes
P6 C230 C235 119.3(7) yes
C231 C230 C235 119.987(5) yes
C230 C231 C232 119.987(5) yes
C230 C231 H2311 120.5 no
C232 C231 H2311 119.5 no
C231 C232 C233 119.987(5) yes
C231 C232 H2321 120.7 no
C233 C232 H2321 119.3 no
C232 C233 C234 119.987(5) yes
C232 C233 H2331 120.2 no
C234 C233 H2331 119.8 no
C233 C234 C235 119.987(5) yes
C233 C234 H2341 120.9 no
C235 C234 H2341 119.1 no
C234 C235 C230 119.987(5) yes
C234 C235 H2351 121.0 no
C230 C235 H2351 119.0 no
P6 C240 C241 128.5(5) yes
P6 C240 C245 111.4(5) yes
C241 C240 C245 119.999(5) yes
C240 C241 C242 119.999(5) yes
C240 C241 H2411 118.9 no
C242 C241 H2411 121.1 no
C241 C242 C243 119.999(5) yes
C241 C242 H2421 119.3 no
C243 C242 H2421 120.7 no
C242 C243 C244 119.999(5) yes
C242 C243 H2431 119.1 no
C244 C243 H2431 120.9 no
C243 C244 C245 119.999(5) yes
C243 C244 H2441 119.5 no
C245 C244 H2441 120.5 no
C240 C245 C244 119.999(5) yes
C240 C245 H2451 121.4 no
C244 C245 H2451 118.6 no
P6 C250 C251 120.4(4) yes
P6 C250 C255 119.4(4) yes
C251 C250 C255 119.997(4) yes
C250 C251 C252 119.997(4) yes
C250 C251 H2511 120.2 no
C252 C251 H2511 119.8 no
C251 C252 C253 119.997(4) yes
C251 C252 H2521 120.3 no
C253 C252 H2521 119.7 no
C252 C253 C254 119.998(4) yes
C252 C253 H2531 119.4 no
C254 C253 H2531 120.6 no
C253 C254 C255 119.997(4) yes
C253 C254 H2541 120.0 no
C255 C254 H2541 120.0 no
C250 C255 C254 119.997(4) yes
C250 C255 H2551 119.7 no
C254 C255 H2551 120.3 no
P8 C260 C261 113.6(5) yes
P8 C260 C265 126.3(5) yes
C261 C260 C265 119.998(5) yes
C260 C261 C262 119.998(5) yes
C260 C261 H2611 121.2 no
C262 C261 H2611 118.8 no
C261 C262 C263 119.998(5) yes
C261 C262 H2621 121.0 no
C263 C262 H2621 119.0 no
C262 C263 C264 119.998(5) yes
C262 C263 H2631 120.5 no
C264 C263 H2631 119.5 no
C263 C264 C265 119.998(5) yes
C263 C264 H2641 120.0 no
C265 C264 H2641 120.0 no
C264 C265 C260 119.998(5) yes
C264 C265 H2651 121.6 no
C260 C265 H2651 118.4 no
P8 C270 C271 126.3(5) yes
P8 C270 C275 113.5(5) yes
C271 C270 C275 119.997(5) yes
C270 C271 C272 119.997(5) yes
C270 C271 H2711 119.8 no
C272 C271 H2711 120.2 no
C271 C272 C273 119.997(5) yes
C271 C272 H2721 119.4 no
C273 C272 H2721 120.6 no
C272 C273 C274 119.997(5) yes
C272 C273 H2731 119.9 no
C274 C273 H2731 120.1 no
C273 C274 C275 119.997(5) yes
C273 C274 H2741 119.5 no
C275 C274 H2741 120.5 no
C274 C275 C270 119.997(5) yes
C274 C275 H2751 119.7 no
C270 C275 H2751 120.3 no
P8 C280 C281 119.7(4) yes
P8 C280 C285 120.4(4) yes
C281 C280 C285 119.988(5) yes
C280 C281 C282 119.988(5) yes
C280 C281 H2811 120.9 no
C282 C281 H2811 119.1 no
C281 C282 C283 119.988(5) yes
C281 C282 H2821 120.4 no
C283 C282 H2821 119.6 no
C282 C283 C284 119.988(5) yes
C282 C283 H2831 119.3 no
C284 C283 H2831 120.7 no
C283 C284 C285 119.988(5) yes
C283 C284 H2841 120.2 no
C285 C284 H2841 119.8 no
C284 C285 C280 119.988(5) yes
C284 C285 H2851 120.1 no
C280 C285 H2851 119.9 no

loop_
_geom_bond_atom_site_label_1
_geom_bond_atom_site_label_2
_geom_bond_distance
_geom_bond_publ_flag
Au1 C2 1.984(3) yes
Au1 C4 1.981(3) yes
C2 N3 1.128(4) yes
C4 N5 1.135(4) yes
P6 N7 1.5782(16) yes
P6 C30 1.793(2) yes
P6 C40 1.755(5) yes
P6 C50 1.759(7) yes
P6 N7 1.5782(16) yes
P6 C40 1.755(5) yes
P6 C50 1.759(7) yes
P6 C230 1.846(8) yes
P6 N7 1.5782(16) yes
P6 C30 1.793(2) yes
P6 C50 1.759(7) yes
P6 C240 1.831(5) yes
P6 N7 1.5782(16) yes
P6 C50 1.759(7) yes
P6 C230 1.846(8) yes
P6 C240 1.831(5) yes
P6 N7 1.5782(16) yes
P6 C30 1.793(2) yes
P6 C40 1.755(5) yes
P6 C250 1.849(6) yes
P6 N7 1.5782(16) yes
P6 C40 1.755(5) yes
P6 C230 1.846(8) yes
P6 C250 1.849(6) yes
P6 N7 1.5782(16) yes
P6 C30 1.793(2) yes
P6 C240 1.831(5) yes
P6 C250 1.849(6) yes
P6 N7 1.5782(16) yes
P6 C230 1.846(8) yes
P6 C240 1.831(5) yes
P6 C250 1.849(6) yes
N7 P8 1.5792(17) yes
P8 C60 1.802(5) yes
P8 C70 1.826(6) yes
P8 C80 1.853(6) yes
P8 C70 1.826(6) yes
P8 C80 1.853(6) yes
P8 C260 1.805(5) yes
P8 C60 1.802(5) yes
P8 C80 1.853(6) yes
P8 C270 1.795(6) yes
P8 C80 1.853(6) yes
P8 C260 1.805(5) yes
P8 C270 1.795(6) yes
P8 C60 1.802(5) yes
P8 C70 1.826(6) yes
P8 C280 1.782(4) yes
P8 C70 1.826(6) yes
P8 C260 1.805(5) yes
P8 C280 1.782(4) yes
P8 C60 1.802(5) yes
P8 C270 1.795(6) yes
P8 C280 1.782(4) yes
P8 C260 1.805(5) yes
P8 C270 1.795(6) yes
P8 C280 1.782(4) yes
C30 C31 1.377(2) yes
C30 C35 1.378(2) yes
C31 C32 1.379(2) yes
C31 H311 0.933 no
C32 C33 1.377(3) yes
C32 H321 0.934 no
C33 C34 1.377(3) yes
C33 H331 0.933 no
C34 C35 1.378(2) yes
C34 H341 0.935 no
C35 H351 0.933 no
C40 C41 1.382(3) yes
C40 C45 1.386(3) yes
C41 C42 1.383(3) yes
C41 H411 0.921 no
C42 C43 1.386(3) yes
C42 H421 0.937 no
C43 C44 1.383(3) yes
C43 H431 0.933 no
C44 C45 1.382(3) yes
C44 H441 0.934 no
C45 H451 0.929 no
C50 C51 1.384(3) yes
C50 C55 1.381(3) yes
C51 C52 1.381(3) yes
C51 H511 0.939 no
C52 C53 1.381(3) yes
C52 H521 0.926 no
C53 C54 1.384(3) yes
C53 H531 0.927 no
C54 C55 1.381(3) yes
C54 H541 0.932 no
C55 H551 0.916 no
C60 C61 1.384(3) yes
C60 C65 1.385(3) yes
C61 C62 1.386(3) yes
C61 H611 0.931 no
C62 C63 1.385(3) yes
C62 H621 0.922 no
C63 C64 1.383(3) yes
C63 H631 0.934 no
C64 C65 1.387(3) yes
C64 H641 0.932 no
C65 H651 0.933 no
C70 C71 1.389(3) yes
C70 C75 1.387(3) yes
C71 C72 1.389(3) yes
C71 H711 0.932 no
C72 C73 1.388(3) yes
C72 H721 0.933 no
C73 C74 1.388(3) yes
C73 H731 0.936 no
C74 C75 1.389(3) yes
C74 H741 0.927 no
C75 H751 0.930 no
C80 C81 1.377(3) yes
C80 C85 1.374(3) yes
C81 C82 1.379(3) yes
C81 H811 0.932 no
C82 C83 1.376(3) yes
C82 H821 0.931 no
C83 C84 1.376(3) yes
C83 H831 0.930 no
C84 C85 1.381(3) yes
C84 H841 0.940 no
C85 H851 0.930 no
C230 C231 1.379(3) yes
C230 C235 1.376(3) yes
C231 C232 1.380(3) yes
C231 H2311 0.933 no
C232 C233 1.376(3) yes
C232 H2321 0.924 no
C233 C234 1.379(3) yes
C233 H2331 0.929 no
C234 C235 1.379(3) yes
C234 H2341 0.933 no
C235 H2351 0.930 no
C240 C241 1.382(3) yes
C240 C245 1.387(3) yes
C241 C242 1.383(3) yes
C241 H2411 0.917 no
C242 C243 1.385(3) yes
C242 H2421 0.928 no
C243 C244 1.383(3) yes
C243 H2431 0.938 no
C244 C245 1.382(3) yes
C244 H2441 0.930 no
C245 H2451 0.931 no
C250 C251 1.384(3) yes
C250 C255 1.382(3) yes
C251 C252 1.381(3) yes
C251 H2511 0.936 no
C252 C253 1.381(3) yes
C252 H2521 0.927 no
C253 C254 1.384(3) yes
C253 H2531 0.926 no
C254 C255 1.381(3) yes
C254 H2541 0.931 no
C255 H2551 0.920 no
C260 C261 1.382(3) yes
C260 C265 1.384(3) yes
C261 C262 1.386(3) yes
C261 H2611 0.930 no
C262 C263 1.384(3) yes
C262 H2621 0.930 no
C263 C264 1.382(3) yes
C263 H2631 0.937 no
C264 C265 1.386(3) yes
C264 H2641 0.923 no
C265 H2651 0.928 no
C270 C271 1.388(3) yes
C270 C275 1.388(3) yes
C271 C272 1.389(3) yes
C271 H2711 0.931 no
C272 C273 1.388(3) yes
C272 H2721 0.923 no
C273 C274 1.388(3) yes
C273 H2731 0.937 no
C274 C275 1.389(3) yes
C274 H2741 0.934 no
C275 H2751 0.928 no
C280 C281 1.379(3) yes
C280 C285 1.374(3) yes
C281 C282 1.380(3) yes
C281 H2811 0.932 no
C282 C283 1.376(3) yes
C282 H2821 0.937 no
C283 C284 1.377(3) yes
C283 H2831 0.936 no
C284 C285 1.382(3) yes
C284 H2841 0.939 no
C285 H2851 0.939 no
